data_4131814
loop_
_publ_author_name
'Jin, Mingoo'
'Chung, Tim S.'
'Seki, Tomohiro'
'Ito, Hajime'
'Garcia-Garibay, Miguel A'

_publ_section_title
;
 Phosphorescence Control Mediated by Molecular Rotation and Aurophilic
 Interactions in Amphidynamic Crystals of
 1,4-Bis[tri-(p-fluorophenyl)phosphane-gold(I)-ethynyl]benzene.
;
_journal_issue 49
_journal_name_full 'Journal of the American Chemical Society'
_journal_page_first 18115
_journal_page_last 18121
_journal_paper_doi 10.1021/jacs.7b11316
_journal_volume 139
_journal_year 2017
_chemical_formula_moiety 'C46 H28 Au2 F6 P2'
_chemical_formula_sum 'C46 H28 Au2 F6 P2'
_chemical_formula_weight 1150.60
_space_group_crystal_system triclinic
_space_group_IT_number 2
_space_group_name_Hall '-P 1'
_space_group_name_H-M_alt 'P -1'
_atom_sites_solution_hydrogens geom
_atom_sites_solution_primary direct
_atom_sites_solution_secondary difmap
_cell_angle_alpha 69.463(8)
_cell_angle_beta 67.245(8)
_cell_angle_gamma 65.456(6)
_cell_formula_units_Z 2
_cell_length_a 12.061(3)
_cell_length_b 14.190(4)
_cell_length_c 14.292(4)
_cell_measurement_reflns_used 5384
_cell_measurement_temperature 273
_cell_measurement_theta_max 27.71
_cell_measurement_theta_min 3.13
_cell_volume 1998.4(9)
_computing_cell_refinement 'RAPID AUTO'
_computing_data_collection 'RAPID AUTO (Rigaku, ????)'
_computing_data_reduction 'RAPID AUTO'
_computing_molecular_graphics 'CrystalStructure 4.1'
_computing_publication_material 'CrystalStructure 4.1 (Rigaku, 2014)'
_computing_structure_refinement 'SHELXL2013 (Sheldrick, 2008)'
_computing_structure_solution 'Superflip (Palatinus, et al., 2007)'
_diffrn_ambient_temperature 273
_diffrn_detector_area_resol_mean 10.000
_diffrn_measured_fraction_theta_full 0.998
_diffrn_measured_fraction_theta_max 0.989
_diffrn_measurement_device_type 'Rigaku R-AXIS RAPID'
_diffrn_measurement_method \w
_diffrn_radiation_type 'Mo K\a'
_diffrn_radiation_wavelength 0.71075
_diffrn_reflns_av_R_equivalents 0.1147
_diffrn_reflns_Laue_measured_fraction_full 0.998
_diffrn_reflns_Laue_measured_fraction_max 0.989
_diffrn_reflns_limit_h_max 15
_diffrn_reflns_limit_h_min -15
_diffrn_reflns_limit_k_max 18
_diffrn_reflns_limit_k_min -18
_diffrn_reflns_limit_l_max 17
_diffrn_reflns_limit_l_min -18
_diffrn_reflns_number 19718
_diffrn_reflns_point_group_measured_fraction_full 0.998
_diffrn_reflns_point_group_measured_fraction_max 0.989
_diffrn_reflns_theta_full 25.242
_diffrn_reflns_theta_max 27.485
_diffrn_reflns_theta_min 3.125
_diffrn_standards_number 0
_exptl_absorpt_coefficient_mu 7.499
_exptl_absorpt_correction_T_max 0.583
_exptl_absorpt_correction_T_min 0.173
_exptl_absorpt_correction_type multi-scan
_exptl_absorpt_process_details 'ABSCOR (Rigaku, 1995)'
_exptl_crystal_colour colorless
_exptl_crystal_density_diffrn 1.912
_exptl_crystal_density_method 'not measured'
_exptl_crystal_description block
_exptl_crystal_F_000 1092.00
_exptl_crystal_size_max 0.148
_exptl_crystal_size_mid 0.095
_exptl_crystal_size_min 0.072
_refine_diff_density_max 2.05
_refine_diff_density_min -1.80
_refine_ls_extinction_method none
_refine_ls_goodness_of_fit_ref 0.922
_refine_ls_hydrogen_treatment constr
_refine_ls_number_parameters 403
_refine_ls_number_reflns 9078
_refine_ls_number_restraints 403
_refine_ls_R_factor_all 0.2135
_refine_ls_R_factor_gt 0.0877
_refine_ls_shift/su_max 0.000
_refine_ls_structure_factor_coef Fsqd
_refine_ls_weighting_details 'w = 1/[\s^2^(Fo^2^)+(0.2000P)^2^] where P=(Fo^2^+2Fc^2^)/3'
_refine_ls_weighting_scheme calc
_refine_ls_wR_factor_gt 0.2554
_refine_ls_wR_factor_ref 0.3429
_reflns_number_gt 3615
_reflns_number_total 9078
_reflns_threshold_expression F^2^>2.0\s(F^2^)
_cod_data_source_file ja7b11316_si_002.cif
_cod_data_source_block 1-273K
_cod_original_cell_volume 1998.4(10)
_cod_database_code 4131814

loop_
_space_group_symop_id
_space_group_symop_operation_xyz
1 +X,+Y,+Z
2 -X,-Y,-Z

loop_
_atom_site_label
_atom_site_type_symbol
_atom_site_fract_x
_atom_site_fract_y
_atom_site_fract_z
_atom_site_U_iso_or_equiv
_atom_site_adp_type
_atom_site_occupancy
_atom_site_site_symmetry_order
_atom_site_calc_flag
_atom_site_refinement_flags_posn
_atom_site_refinement_flags_adp
Au1 Au 0.98849(8) 0.31769(7) 0.64074(8) 0.0716(4) Uani 1 1 d . .
Au2 Au 0.98289(10) 0.15971(7) 0.85564(7) 0.0729(4) Uani 1 1 d . .
P3 P 0.8034(5) 0.4532(4) 0.6727(5) 0.0637(14) Uani 1 1 d . .
P4 P 0.9320(6) 0.0351(5) 0.8296(5) 0.0674(15) Uani 1 1 d . .
F41 F 0.8577(18) 0.8339(13) 0.6991(14) 0.117(4) Uani 1 1 d . U
F42 F 0.623(2) 0.5987(16) 0.2976(14) 0.134(4) Uani 1 1 d . U
F43 F 0.4176(17) 0.3168(17) 1.0456(14) 0.126(4) Uani 1 1 d . U
F44 F 1.3824(17) -0.3379(13) 0.7364(15) 0.119(4) Uani 1 1 d . U
F45 F 0.5436(18) -0.1130(16) 1.1880(14) 0.130(4) Uani 1 1 d . U
F46 F 0.707(2) 0.2088(16) 0.4781(14) 0.131(4) Uani 1 1 d . U
C5 C 0.8148(7) -0.0112(4) 0.9364(5) 0.103(3) Uani 1 1 d G U
C6 C 0.7841(8) 0.0177(5) 1.0290(5) 0.106(3) Uani 1 1 d G U
H6 H 0.8265 0.0571 1.0334 0.127 Uiso 1 1 calc R U
C7 C 0.6902(9) -0.0123(6) 1.1149(5) 0.112(3) Uani 1 1 d G U
H7 H 0.6696 0.0070 1.1769 0.135 Uiso 1 1 calc R U
C8 C 0.6269(9) -0.0713(6) 1.1083(6) 0.114(3) Uani 1 1 d G U
C9 C 0.6576(9) -0.1001(5) 1.0157(7) 0.110(3) Uani 1 1 d G U
H9 H 0.6152 -0.1395 1.0113 0.132 Uiso 1 1 calc R U
C10 C 0.7515(8) -0.0701(5) 0.9297(6) 0.103(3) Uani 1 1 d G U
H10 H 0.7721 -0.0894 0.8678 0.124 Uiso 1 1 calc R U
C11 C 1.0671(7) -0.0814(4) 0.8046(6) 0.091(3) Uani 1 1 d G U
C12 C 1.0565(8) -0.1826(4) 0.8359(7) 0.096(3) Uani 1 1 d G U
H12 H 0.9777 -0.1919 0.8718 0.115 Uiso 1 1 calc R U
C13 C 1.1638(9) -0.2697(4) 0.8137(8) 0.102(3) Uani 1 1 d G U
H13 H 1.1567 -0.3373 0.8347 0.123 Uiso 1 1 calc R U
C14 C 1.2816(8) -0.2557(5) 0.7601(9) 0.104(3) Uani 1 1 d G U
C15 C 1.2922(7) -0.1546(6) 0.7287(8) 0.102(3) Uani 1 1 d G U
H15 H 1.3710 -0.1452 0.6928 0.122 Uiso 1 1 calc R U
C16 C 1.1849(6) -0.0674(5) 0.7510(7) 0.095(3) Uani 1 1 d G U
H16 H 1.1920 0.0002 0.7300 0.114 Uiso 1 1 calc R U
C17 C 0.8725(6) 0.0836(4) 0.7191(5) 0.113(4) Uani 1 1 d G U
C18 C 0.7417(6) 0.1318(4) 0.7381(5) 0.117(4) Uani 1 1 d G U
H18 H 0.6905 0.1361 0.8056 0.140 Uiso 1 1 calc R U
C19 C 0.6875(7) 0.1734(5) 0.6562(6) 0.119(4) Uani 1 1 d G U
H19 H 0.6000 0.2056 0.6689 0.143 Uiso 1 1 calc R U
C20 C 0.7640(9) 0.1668(6) 0.5553(6) 0.118(4) Uani 1 1 d G U
C21 C 0.8948(9) 0.1186(5) 0.5364(5) 0.116(4) Uani 1 1 d G U
H21 H 0.9460 0.1142 0.4689 0.139 Uiso 1 1 calc R U
C22 C 0.9490(7) 0.0770(5) 0.6182(5) 0.113(4) Uani 1 1 d G U
H22 H 1.0365 0.0447 0.6055 0.135 Uiso 1 1 calc R U
C23 C 0.7399(7) 0.5051(5) 0.5596(5) 0.119(3) Uani 1 1 d G U
C24 C 0.7040(8) 0.6118(5) 0.5090(6) 0.123(3) Uani 1 1 d G U
H24 H 0.7068 0.6627 0.5343 0.147 Uiso 1 1 calc R U
C25 C 0.6641(10) 0.6425(5) 0.4205(6) 0.125(3) Uani 1 1 d G U
H25 H 0.6401 0.7139 0.3866 0.151 Uiso 1 1 calc R U
C26 C 0.6600(10) 0.5665(6) 0.3826(6) 0.125(3) Uani 1 1 d G U
C27 C 0.6958(10) 0.4599(6) 0.4333(6) 0.122(3) Uani 1 1 d G U
H27 H 0.6930 0.4090 0.4079 0.146 Uiso 1 1 calc R U
C28 C 0.7357(8) 0.4292(5) 0.5218(5) 0.119(3) Uani 1 1 d G U
H28 H 0.7597 0.3578 0.5557 0.143 Uiso 1 1 calc R U
C29 C 0.8171(8) 0.5667(4) 0.6874(6) 0.102(3) Uani 1 1 d G U
C30 C 0.9379(8) 0.5740(5) 0.6577(7) 0.102(3) Uani 1 1 d G U
H30 H 1.0089 0.5189 0.6340 0.123 Uiso 1 1 calc R U
C31 C 0.9527(10) 0.6637(6) 0.6634(8) 0.103(3) Uani 1 1 d G U
H31 H 1.0336 0.6686 0.6435 0.124 Uiso 1 1 calc R U
C32 C 0.8467(11) 0.7461(5) 0.6988(8) 0.105(3) Uani 1 1 d G U
C33 C 0.7258(10) 0.7388(5) 0.7286(8) 0.105(3) Uani 1 1 d G U
H33 H 0.6548 0.7939 0.7523 0.126 Uiso 1 1 calc R U
C34 C 0.7110(9) 0.6491(4) 0.7228(6) 0.104(3) Uani 1 1 d G U
H34 H 0.6301 0.6442 0.7427 0.124 Uiso 1 1 calc R U
C35 C 0.6794(6) 0.4212(4) 0.7839(5) 0.108(4) Uani 1 1 d G U
C36 C 0.5648(6) 0.4264(5) 0.7776(6) 0.110(4) Uani 1 1 d G U
H36 H 0.5469 0.4528 0.7138 0.132 Uiso 1 1 calc R U
C37 C 0.4770(6) 0.3920(5) 0.8667(6) 0.113(4) Uani 1 1 d G U
H37 H 0.4003 0.3954 0.8625 0.136 Uiso 1 1 calc R U
C38 C 0.5037(6) 0.3524(6) 0.9621(6) 0.115(4) Uani 1 1 d G U
C39 C 0.6183(7) 0.3473(5) 0.9685(5) 0.114(4) Uani 1 1 d G U
H39 H 0.6362 0.3209 1.0323 0.137 Uiso 1 1 calc R U
C40 C 0.7062(7) 0.3817(5) 0.8794(4) 0.110(4) Uani 1 1 d G U
H40 H 0.7828 0.3783 0.8836 0.132 Uiso 1 1 calc R U
C47 C 1.155(2) 0.214(2) 0.591(2) 0.090(4) Uani 1 1 d . U
C48 C 1.257(2) 0.1481(19) 0.566(2) 0.087(4) Uani 1 1 d . U
C49 C 1.380(2) 0.0690(19) 0.530(2) 0.084(3) Uani 1 1 d . U
C50 C 1.404(2) 0.0143(18) 0.460(2) 0.084(4) Uani 1 1 d . U
H50 H 1.3416 0.0256 0.4308 0.100 Uiso 1 1 calc R U
C51 C 1.476(2) 0.0599(19) 0.567(2) 0.084(3) Uani 1 1 d . U
H51 H 1.4595 0.1034 0.6094 0.100 Uiso 1 1 calc R U
C52 C 0.915(2) 0.5164(18) 0.955(2) 0.081(3) Uani 1 1 d . U
H52 H 0.8551 0.5302 0.9216 0.098 Uiso 1 1 calc R U
C53 C 1.006(2) 0.4252(18) 0.956(2) 0.082(3) Uani 1 1 d . U
C54 C 1.098(2) 0.4107(19) 1.004(2) 0.082(3) Uani 1 1 d . U
H54 H 1.1671 0.3486 1.0047 0.098 Uiso 1 1 calc R U
C55 C 1.017(2) 0.3396(18) 0.916(2) 0.081(3) Uani 1 1 d . U
C56 C 1.010(3) 0.2728(18) 0.889(2) 0.081(3) Uani 1 1 d . U

loop_
_atom_site_aniso_label
_atom_site_aniso_U_11
_atom_site_aniso_U_22
_atom_site_aniso_U_33
_atom_site_aniso_U_23
_atom_site_aniso_U_13
_atom_site_aniso_U_12
Au1 0.0524(5) 0.0614(6) 0.0846(7) -0.0276(5) -0.0112(4) -0.0017(4)
Au2 0.0875(7) 0.0627(6) 0.0863(7) -0.0329(5) -0.0316(5) -0.0214(5)
P3 0.045(3) 0.059(3) 0.084(4) -0.035(3) -0.008(3) -0.008(3)
P4 0.074(4) 0.068(4) 0.076(4) -0.035(3) -0.015(3) -0.029(3)
F41 0.135(9) 0.098(7) 0.129(9) -0.048(7) -0.020(8) -0.047(7)
F42 0.177(10) 0.138(8) 0.119(7) -0.002(6) -0.087(6) -0.064(8)
F43 0.093(7) 0.163(10) 0.104(7) -0.021(7) -0.008(6) -0.052(7)
F44 0.101(6) 0.079(5) 0.139(10) -0.035(7) -0.020(7) 0.002(5)
F45 0.110(8) 0.143(9) 0.112(7) -0.025(7) 0.003(6) -0.053(6)
F46 0.152(8) 0.137(10) 0.102(6) -0.028(8) -0.061(6) -0.021(9)
C5 0.089(7) 0.122(8) 0.100(7) -0.034(6) -0.014(5) -0.042(5)
C6 0.092(7) 0.126(8) 0.099(7) -0.035(6) -0.013(5) -0.040(5)
C7 0.095(7) 0.130(7) 0.101(7) -0.032(5) -0.010(5) -0.038(5)
C8 0.094(6) 0.130(7) 0.103(7) -0.027(5) -0.006(5) -0.043(5)
C9 0.090(7) 0.126(8) 0.107(7) -0.027(5) -0.010(5) -0.044(5)
C10 0.088(7) 0.122(8) 0.102(7) -0.031(6) -0.012(5) -0.044(5)
C11 0.088(6) 0.074(5) 0.121(9) -0.044(6) -0.031(7) -0.015(5)
C12 0.091(6) 0.071(5) 0.124(9) -0.040(6) -0.026(7) -0.013(5)
C13 0.096(6) 0.073(5) 0.126(9) -0.038(6) -0.026(7) -0.009(5)
C14 0.093(6) 0.075(5) 0.127(8) -0.038(6) -0.025(6) -0.005(4)
C15 0.090(6) 0.079(5) 0.125(9) -0.037(6) -0.027(7) -0.009(5)
C16 0.088(6) 0.075(5) 0.124(9) -0.040(6) -0.028(7) -0.014(5)
C17 0.143(8) 0.117(9) 0.097(6) -0.035(7) -0.053(5) -0.034(8)
C18 0.143(8) 0.121(9) 0.098(6) -0.032(7) -0.052(5) -0.032(8)
C19 0.144(8) 0.123(9) 0.100(6) -0.030(7) -0.054(5) -0.030(8)
C20 0.145(7) 0.123(9) 0.099(6) -0.032(7) -0.056(5) -0.030(8)
C21 0.145(7) 0.121(9) 0.098(6) -0.034(7) -0.055(5) -0.032(8)
C22 0.143(8) 0.118(9) 0.097(6) -0.036(7) -0.053(5) -0.034(8)
C23 0.165(9) 0.122(7) 0.117(6) -0.002(5) -0.079(5) -0.074(7)
C24 0.167(9) 0.123(7) 0.119(6) -0.001(5) -0.078(5) -0.073(7)
C25 0.169(9) 0.125(7) 0.119(6) 0.001(5) -0.079(5) -0.070(7)
C26 0.168(9) 0.130(7) 0.118(6) 0.000(5) -0.082(5) -0.070(6)
C27 0.166(9) 0.128(7) 0.117(6) -0.002(5) -0.083(5) -0.072(7)
C28 0.166(9) 0.124(7) 0.116(6) -0.002(5) -0.081(5) -0.073(7)
C29 0.121(7) 0.093(6) 0.111(8) -0.048(6) -0.020(7) -0.043(5)
C30 0.121(7) 0.093(6) 0.113(8) -0.048(6) -0.022(7) -0.043(5)
C31 0.122(7) 0.094(6) 0.114(8) -0.048(6) -0.022(7) -0.044(5)
C32 0.125(7) 0.094(6) 0.115(8) -0.048(5) -0.022(6) -0.044(5)
C33 0.124(7) 0.092(6) 0.114(8) -0.048(6) -0.019(7) -0.043(5)
C34 0.122(7) 0.092(6) 0.113(8) -0.048(6) -0.019(7) -0.043(5)
C35 0.086(6) 0.144(9) 0.097(7) -0.032(7) -0.013(5) -0.048(6)
C36 0.085(6) 0.147(9) 0.098(7) -0.030(7) -0.013(5) -0.049(6)
C37 0.086(6) 0.149(9) 0.101(7) -0.029(7) -0.011(5) -0.049(6)
C38 0.089(5) 0.150(9) 0.099(6) -0.027(7) -0.010(5) -0.048(6)
C39 0.090(6) 0.149(9) 0.098(7) -0.029(7) -0.012(5) -0.046(6)
C40 0.088(6) 0.146(9) 0.097(7) -0.030(7) -0.014(5) -0.047(6)
C47 0.064(7) 0.066(7) 0.111(9) -0.032(6) -0.010(7) 0.003(6)
C48 0.062(6) 0.065(7) 0.110(8) -0.033(5) -0.013(6) 0.002(5)
C49 0.061(6) 0.063(6) 0.110(8) -0.034(5) -0.016(6) 0.002(5)
C50 0.061(7) 0.062(7) 0.110(9) -0.032(5) -0.019(6) 0.003(6)
C51 0.063(6) 0.061(7) 0.110(9) -0.035(6) -0.016(6) 0.001(6)
C52 0.084(7) 0.063(6) 0.113(8) -0.039(6) -0.049(6) -0.003(5)
C53 0.084(7) 0.062(5) 0.113(8) -0.038(5) -0.048(6) -0.003(5)
C54 0.083(7) 0.063(6) 0.113(8) -0.038(6) -0.048(6) -0.003(6)
C55 0.084(7) 0.061(5) 0.113(8) -0.037(5) -0.047(6) -0.004(5)
C56 0.084(8) 0.061(6) 0.112(9) -0.037(6) -0.048(6) -0.003(6)

loop_
_atom_type_symbol
_atom_type_description
_atom_type_scat_dispersion_real
_atom_type_scat_dispersion_imag
_atom_type_scat_source
C C 0.0033 0.0016
;
International Tables for Crystallography
(Vol. C, Tables 4.2.6.8 and 6.1.1.4)
;
H H 0.0000 0.0000
;
International Tables for Crystallography
(Vol. C, Table 6.1.1.4)
;
Au Au -2.0133 8.8022
;
International Tables for Crystallography
(Vol. C, Tables 4.2.6.8 and 6.1.1.4)
;
F F 0.0171 0.0103
;
International Tables for Crystallography
(Vol. C, Tables 4.2.6.8 and 6.1.1.4)
;
P P 0.1023 0.0942
;
International Tables for Crystallography
(Vol. C, Tables 4.2.6.8 and 6.1.1.4)
;

loop_
_geom_angle_atom_site_label_1
_geom_angle_atom_site_label_2
_geom_angle_atom_site_label_3
_geom_angle
_geom_angle_site_symmetry_1
C47 Au1 P3 171.3(8) .
C47 Au1 Au2 84.9(8) .
P3 Au1 Au2 103.85(16) .
C56 Au2 P4 174.0(8) .
C56 Au2 Au1 83.0(8) .
P4 Au2 Au1 99.41(16) .
C29 P3 C35 105.2(4) .
C29 P3 C23 103.5(4) .
C35 P3 C23 106.6(4) .
C29 P3 Au1 115.1(4) .
C35 P3 Au1 116.1(3) .
C23 P3 Au1 109.3(4) .
C17 P4 C11 105.3(4) .
C17 P4 C5 106.2(5) .
C11 P4 C5 106.0(4) .
C17 P4 Au2 112.1(3) .
C11 P4 Au2 112.5(4) .
C5 P4 Au2 114.0(4) .
C10 C5 C6 120.0 .
C10 C5 P4 123.3(3) .
C6 C5 P4 116.6(3) .
C7 C6 C5 120.0 .
C7 C6 H6 120.0 .
C5 C6 H6 120.0 .
C8 C7 C6 120.0 .
C8 C7 H7 120.0 .
C6 C7 H7 120.0 .
F45 C8 C7 125.3(11) .
F45 C8 C9 114.4(11) .
C7 C8 C9 120.0 .
C10 C9 C8 120.0 .
C10 C9 H9 120.0 .
C8 C9 H9 120.0 .
C5 C10 C9 120.0 .
C5 C10 H10 120.0 .
C9 C10 H10 120.0 .
C12 C11 C16 120.0 .
C12 C11 P4 122.4(3) .
C16 C11 P4 117.6(3) .
C13 C12 C11 120.0 .
C13 C12 H12 120.0 .
C11 C12 H12 120.0 .
C12 C13 C14 120.0 .
C12 C13 H13 120.0 .
C14 C13 H13 120.0 .
F44 C14 C15 120.1(9) .
F44 C14 C13 119.8(10) .
C15 C14 C13 120.0 .
C14 C15 C16 120.0 .
C14 C15 H15 120.0 .
C16 C15 H15 120.0 .
C15 C16 C11 120.0 .
C15 C16 H16 120.0 .
C11 C16 H16 120.0 .
C22 C17 C18 120.0 .
C22 C17 P4 123.8(3) .
C18 C17 P4 116.1(3) .
C17 C18 C19 120.0 .
C17 C18 H18 120.0 .
C19 C18 H18 120.0 .
C20 C19 C18 120.0 .
C20 C19 H19 120.0 .
C18 C19 H19 120.0 .
F46 C20 C21 122.1(10) .
F46 C20 C19 117.9(10) .
C21 C20 C19 120.0 .
C20 C21 C22 120.0 .
C20 C21 H21 120.0 .
C22 C21 H21 120.0 .
C17 C22 C21 120.0 .
C17 C22 H22 120.0 .
C21 C22 H22 120.0 .
C24 C23 C28 120.0 .
C24 C23 P3 124.2(2) .
C28 C23 P3 115.6(2) .
C23 C24 C25 120.0 .
C23 C24 H24 120.0 .
C25 C24 H24 120.0 .
C24 C25 C26 120.0 .
C24 C25 H25 120.0 .
C26 C25 H25 120.0 .
F42 C26 C27 121.8(9) .
F42 C26 C25 118.2(9) .
C27 C26 C25 120.0 .
C26 C27 C28 120.0 .
C26 C27 H27 120.0 .
C28 C27 H27 120.0 .
C23 C28 C27 120.0 .
C23 C28 H28 120.0 .
C27 C28 H28 120.0 .
C30 C29 C34 120.0 .
C30 C29 P3 118.0(3) .
C34 C29 P3 121.9(3) .
C29 C30 C31 120.0 .
C29 C30 H30 120.0 .
C31 C30 H30 120.0 .
C32 C31 C30 120.0 .
C32 C31 H31 120.0 .
C30 C31 H31 120.0 .
F41 C32 C31 121.1(10) .
F41 C32 C33 118.8(10) .
C31 C32 C33 120.0 .
C32 C33 C34 120.0 .
C32 C33 H33 120.0 .
C34 C33 H33 120.0 .
C29 C34 C33 120.0 .
C29 C34 H34 120.0 .
C33 C34 H34 120.0 .
C36 C35 C40 120.0 .
C36 C35 P3 123.3(3) .
C40 C35 P3 116.5(3) .
C37 C36 C35 120.0 .
C37 C36 H36 120.0 .
C35 C36 H36 120.0 .
C38 C37 C36 120.0 .
C38 C37 H37 120.0 .
C36 C37 H37 120.0 .
F43 C38 C37 117.8(9) .
F43 C38 C39 122.1(9) .
C37 C38 C39 120.0 .
C40 C39 C38 120.0 .
C40 C39 H39 120.0 .
C38 C39 H39 120.0 .
C39 C40 C35 120.0 .
C39 C40 H40 120.0 .
C35 C40 H40 120.0 .
C48 C47 Au1 177(3) .
C47 C48 C49 177(3) .
C50 C49 C51 121(2) .
C50 C49 C48 124(3) .
C51 C49 C48 115(2) .
C51 C50 C49 118(3) 2_856
C51 C50 H50 120.8 2_856
C49 C50 H50 120.8 .
C50 C51 C49 120(2) 2_856
C50 C51 H51 119.9 2_856
C49 C51 H51 119.9 .
C54 C52 C53 124(2) 2_767
C54 C52 H52 117.8 2_767
C53 C52 H52 117.8 .
C52 C53 C55 125(2) .
C52 C53 C54 115(2) .
C55 C53 C54 119(2) .
C52 C54 C53 120(2) 2_767
C52 C54 H54 119.8 2_767
C53 C54 H54 119.8 .
C56 C55 C53 172(3) .
C55 C56 Au2 174(3) .

loop_
_geom_bond_atom_site_label_1
_geom_bond_atom_site_label_2
_geom_bond_distance
_geom_bond_site_symmetry_2
Au1 C47 1.97(2) .
Au1 P3 2.270(5) .
Au1 Au2 3.0980(16) .
Au2 C56 2.00(2) .
Au2 P4 2.277(5) .
P3 C29 1.774(7) .
P3 C35 1.786(8) .
P3 C23 1.843(9) .
P4 C17 1.786(9) .
P4 C11 1.801(9) .
P4 C5 1.776(9) .
F41 C32 1.307(16) .
F42 C26 1.322(17) .
F43 C38 1.346(17) .
F44 C14 1.317(17) .
F45 C8 1.340(17) .
F46 C20 1.352(18) .
C5 C10 1.3898 .
C5 C6 1.3901 .
C6 C7 1.3899 .
C6 H6 0.9300 .
C7 C8 1.3899 .
C7 H7 0.9300 .
C8 C9 1.3901 .
C9 C10 1.3900 .
C9 H9 0.9300 .
C10 H10 0.9300 .
C11 C12 1.3900 .
C11 C16 1.3901 .
C12 C13 1.3900 .
C12 H12 0.9300 .
C13 C14 1.3900 .
C13 H13 0.9300 .
C14 C15 1.3900 .
C15 C16 1.3900 .
C15 H15 0.9300 .
C16 H16 0.9300 .
C17 C22 1.3899 .
C17 C18 1.3900 .
C18 C19 1.3900 .
C18 H18 0.9300 .
C19 C20 1.3899 .
C19 H19 0.9300 .
C20 C21 1.3899 .
C21 C22 1.3900 .
C21 H21 0.9300 .
C22 H22 0.9300 .
C23 C24 1.3900 .
C23 C28 1.3900 .
C24 C25 1.3900 .
C24 H24 0.9300 .
C25 C26 1.3900 .
C25 H25 0.9300 .
C26 C27 1.3899 .
C27 C28 1.3901 .
C27 H27 0.9300 .
C28 H28 0.9300 .
C29 C30 1.3899 .
C29 C34 1.3900 .
C30 C31 1.3901 .
C30 H30 0.9300 .
C31 C32 1.3900 .
C31 H31 0.9300 .
C32 C33 1.3900 .
C33 C34 1.3901 .
C33 H33 0.9300 .
C34 H34 0.9300 .
C35 C36 1.3900 .
C35 C40 1.3901 .
C36 C37 1.3899 .
C36 H36 0.9300 .
C37 C38 1.3899 .
C37 H37 0.9300 .
C38 C39 1.3901 .
C39 C40 1.3900 .
C39 H39 0.9300 .
C40 H40 0.9300 .
C47 C48 1.21(3) .
C48 C49 1.47(3) .
C49 C50 1.34(3) .
C49 C51 1.39(4) .
C50 C51 1.40(3) 2_856
C50 H50 0.9300 .
C51 C50 1.40(3) 2_856
C51 H51 0.9300 .
C52 C54 1.30(3) 2_767
C52 C53 1.30(3) .
C52 H52 0.9300 .
C53 C55 1.45(3) .
C53 C54 1.42(3) .
C54 C52 1.30(3) 2_767
C54 H54 0.9300 .
C55 C56 1.18(3) .

loop_
_geom_torsion_atom_site_label_1
_geom_torsion_atom_site_label_2
_geom_torsion_atom_site_label_3
_geom_torsion_atom_site_label_4
_geom_torsion
_geom_torsion_site_symmetry_1
_geom_torsion_site_symmetry_4
C17 P4 C5 C10 42.6(5) . .
C11 P4 C5 C10 -69.1(5) . .
Au2 P4 C5 C10 166.54(18) . .
C17 P4 C5 C6 -135.1(3) . .
C11 P4 C5 C6 113.2(3) . .
Au2 P4 C5 C6 -11.2(4) . .
C10 C5 C6 C7 0.0 . .
P4 C5 C6 C7 177.8(3) . .
C5 C6 C7 C8 0.0 . .
C6 C7 C8 F45 173.4(12) . .
C6 C7 C8 C9 0.0 . .
F45 C8 C9 C10 -174.1(11) . .
C7 C8 C9 C10 0.0 . .
C6 C5 C10 C9 0.0 . .
P4 C5 C10 C9 -177.6(3) . .
C8 C9 C10 C5 0.0 . .
C17 P4 C11 C12 -90.2(4) . .
C5 P4 C11 C12 22.1(5) . .
Au2 P4 C11 C12 147.43(18) . .
C17 P4 C11 C16 89.3(4) . .
C5 P4 C11 C16 -158.4(2) . .
Au2 P4 C11 C16 -33.1(4) . .
C16 C11 C12 C13 0.0 . .
P4 C11 C12 C13 179.4(3) . .
C11 C12 C13 C14 0.0 . .
C12 C13 C14 F44 -177.9(12) . .
C12 C13 C14 C15 0.0 . .
F44 C14 C15 C16 177.9(12) . .
C13 C14 C15 C16 0.0 . .
C14 C15 C16 C11 0.0 . .
C12 C11 C16 C15 0.0 . .
P4 C11 C16 C15 -179.4(3) . .
C11 P4 C17 C22 -34.3(5) . .
C5 P4 C17 C22 -146.5(2) . .
Au2 P4 C17 C22 88.4(3) . .
C11 P4 C17 C18 146.9(3) . .
C5 P4 C17 C18 34.7(4) . .
Au2 P4 C17 C18 -90.5(3) . .
C22 C17 C18 C19 0.0 . .
P4 C17 C18 C19 178.9(3) . .
C17 C18 C19 C20 0.0 . .
C18 C19 C20 F46 -179.7(11) . .
C18 C19 C20 C21 0.0 . .
F46 C20 C21 C22 179.7(11) . .
C19 C20 C21 C22 0.0 . .
C18 C17 C22 C21 0.0 . .
P4 C17 C22 C21 -178.8(3) . .
C20 C21 C22 C17 0.0 . .
C29 P3 C23 C24 -4.7(5) . .
C35 P3 C23 C24 105.9(3) . .
Au1 P3 C23 C24 -127.92(19) . .
C29 P3 C23 C28 171.6(2) . .
C35 P3 C23 C28 -77.7(4) . .
Au1 P3 C23 C28 48.5(3) . .
C28 C23 C24 C25 0.0 . .
P3 C23 C24 C25 176.2(3) . .
C23 C24 C25 C26 0.0 . .
C24 C25 C26 F42 -179.2(13) . .
C24 C25 C26 C27 0.0 . .
F42 C26 C27 C28 179.2(14) . .
C25 C26 C27 C28 0.0 . .
C24 C23 C28 C27 0.0 . .
P3 C23 C28 C27 -176.5(3) . .
C26 C27 C28 C23 0.0 . .
C35 P3 C29 C30 142.1(3) . .
C23 P3 C29 C30 -106.2(3) . .
Au1 P3 C29 C30 13.0(4) . .
C35 P3 C29 C34 -40.9(5) . .
C23 P3 C29 C34 70.8(4) . .
Au1 P3 C29 C34 -169.93(18) . .
C34 C29 C30 C31 0.0 . .
P3 C29 C30 C31 177.1(3) . .
C29 C30 C31 C32 0.0 . .
C30 C31 C32 F41 -175.9(11) . .
C30 C31 C32 C33 0.0 . .
F41 C32 C33 C34 176.0(11) . .
C31 C32 C33 C34 0.0 . .
C30 C29 C34 C33 0.0 . .
P3 C29 C34 C33 -177.0(3) . .
C32 C33 C34 C29 0.0 . .
C29 P3 C35 C36 115.5(3) . .
C23 P3 C35 C36 6.0(5) . .
Au1 P3 C35 C36 -115.9(3) . .
C29 P3 C35 C40 -69.5(4) . .
C23 P3 C35 C40 -179.1(2) . .
Au1 P3 C35 C40 59.0(4) . .
C40 C35 C36 C37 0.0 . .
P3 C35 C36 C37 174.7(3) . .
C35 C36 C37 C38 0.0 . .
C36 C37 C38 F43 -177.8(11) . .
C36 C37 C38 C39 0.0 . .
F43 C38 C39 C40 177.7(12) . .
C37 C38 C39 C40 0.0 . .
C38 C39 C40 C35 0.0 . .
C36 C35 C40 C39 0.0 . .
P3 C35 C40 C39 -175.1(3) . .
C51 C49 C50 C51 6(5) . 2_856
C48 C49 C50 C51 -179(2) . 2_856
C50 C49 C51 C50 -6(5) . 2_856
C48 C49 C51 C50 179(2) . 2_856
C54 C52 C53 C55 175(3) 2_767 .
C54 C52 C53 C54 -3(5) 2_767 .
C52 C53 C54 C52 3(5) . 2_767
C55 C53 C54 C52 -176(3) . 2_767
